data_9013699
loop_
_publ_author_name
'Ertl, A.'
'Marschall, H.'
'Geister, G.'
'Henry, D.'
'Schertl, H. P.'
'Ntaflos, T.'
'Luvizotto, G.'
'Nasdala, L.'
'Tillmanns, E.'

_publ_section_title
;
 Metamorphic ultrahigh-pressure tourmaline: structure,
 chemistry, and correlations to P-T conditions
 Locality: Parigi, Dora Maira, Western Alps, Italy
;
_journal_name_full 'American Mineralogist'
_journal_page_first 1
_journal_page_last 10
_journal_paper_doi 10.2138/am.2010.3283
_journal_volume 95
_journal_year 2010
_chemical_formula_sum 'Al6.09 B3 Ca0.05 F0.32 Fe0.12 H6 K0.01 Mg2.679 Na0.9 O30.68 Si6 Ti0.03'
_chemical_name_mineral Dravite
_space_group_IT_number 160
_symmetry_space_group_name_Hall 'R 3 -2"'
_symmetry_space_group_name_H-M 'R 3 m :H'
_cell_angle_alpha 90
_cell_angle_beta 90
_cell_angle_gamma 120
_cell_length_a 15.935
_cell_length_b 15.935
_cell_length_c 7.201
_cell_formula_units_Z 3
_cell_volume 1583.535
_exptl_crystal_density_diffrn 3.034
_cod_original_sg_symbol_H-M 'R 3 m'
_cod_original_formula_sum 'Na.9 Ca.05 K.01 Mg2.679 Al6.09 Fe.12 Ti.03 B3 Si6 H6 O30.68 F.32'
_cod_database_code 9013699

loop_
_symmetry_equiv_pos_as_xyz
x,y,z
2/3+x,1/3+y,1/3+z
1/3+x,2/3+y,2/3+z
x,x-y,z
2/3+x,1/3+x-y,1/3+z
1/3+x,2/3+x-y,2/3+z
-y,-x,z
2/3-y,1/3-x,1/3+z
1/3-y,2/3-x,2/3+z
-x+y,y,z
2/3-x+y,1/3+y,1/3+z
1/3-x+y,2/3+y,2/3+z
-y,x-y,z
2/3-y,1/3+x-y,1/3+z
1/3-y,2/3+x-y,2/3+z
-x+y,-x,z
2/3-x+y,1/3-x,1/3+z
1/3-x+y,2/3-x,2/3+z

loop_
_atom_site_label
_atom_site_fract_x
_atom_site_fract_y
_atom_site_fract_z
_atom_site_occupancy
_atom_site_U_iso_or_equiv
Na 0.00000 0.00000 0.23960 0.90000 0.02140
Ca 0.00000 0.00000 0.23960 0.05000 0.02140
K 0.00000 0.00000 0.23960 0.01000 0.02140
Mg1 0.12571 0.06286 0.63044 0.59300 0.00810
Al1 0.12571 0.06286 0.63044 0.33000 0.00810
Fe 0.12571 0.06286 0.63044 0.04000 0.00810
Ti 0.12571 0.06286 0.63044 0.01000 0.00810
Al2 0.29806 0.26164 0.61163 0.85000 0.00622
Mg2 0.29806 0.26164 0.61163 0.15000 0.00622
B 0.10979 0.21958 0.45460 1.00000 0.00690
Si 0.19191 0.19000 -0.00089 1.00000 0.00548
H 0.25900 0.13000 0.40000 1.00000 0.04900
O1 0.00000 0.00000 0.77200 0.68000 0.01440
F 0.00000 0.00000 0.77200 0.32000 0.01440
O2 0.06094 0.12188 0.48480 1.00000 0.01110
O3 0.26529 0.13265 0.51060 1.00000 0.01270
O4 0.09305 0.18610 0.06940 1.00000 0.01070
O5 0.18401 0.09200 0.09090 1.00000 0.01060
O6 0.19604 0.18586 0.77669 1.00000 0.00877
O7 0.28501 0.28490 0.07900 1.00000 0.00867
O8 0.20952 0.27018 0.44103 1.00000 0.00961
